data_3000604
loop_
_publ_author_name
'Bania, Ankur'
'Gogoi, Diptajyoti'
'Kalita, Nabadeep'
'Nakane, Takanori'
'Kawamoto, Akihiro'
'Althubeiti, Khaled'
'Sasaki, Toshiyuki'
'Kurisu, Genji'
'Thakuria, Ranjit'

_publ_section_title
;
 Beyond serendipity: uncovering novel ratiometric urea-24DHBA cocrystals
 through mechanochemistry and MicroED
;
_journal_name_full 'Chemical Communications'
_journal_page_first 16198
_journal_page_last 16201
_journal_paper_doi 10.1039/D5CC03628C
_journal_volume 61
_journal_year 2025
_chemical_formula_moiety 'C7 H6 O4'
_chemical_formula_sum 'C7 H6 O4'
_chemical_formula_weight 154.12
_space_group_crystal_system monoclinic
_space_group_IT_number 14
_space_group_name_Hall '-P 2yn'
_space_group_name_H-M_alt 'P 1 21/n 1'
_atom_sites_solution_hydrogens geom
_atom_sites_solution_primary dual
_audit_creation_date 2025-06-09
_audit_creation_method
;
Olex2 1.5
(compiled 2022.04.07 svn.rca3783a0 for OlexSys, GUI svn.r6498)
;
_cell_angle_alpha 90
_cell_angle_beta 99.801(15)
_cell_angle_gamma 90
_cell_formula_units_Z 4
_cell_length_a 3.6740(6)
_cell_length_b 22.230(2)
_cell_length_c 8.0598(8)
_cell_measurement_reflns_used 8916
_cell_measurement_temperature 79
_cell_measurement_theta_max 1.2593825225381257
_cell_measurement_theta_min 0.13283470852102497
_cell_volume 648.66(14)
_computing_cell_refinement 'dials.two_theta_refine (Waterman et al., 2016)'
_computing_data_collection 'SerialEM (Mastronarde, 2005)'
_computing_data_reduction 'dials.scale (Beilsten-Edmands et al., 2020)'
_computing_molecular_graphics 'Olex2 1.5 (Dolomanov et al., 2009)'
_computing_publication_material 'Olex2 1.5 (Dolomanov et al., 2009)'
_computing_structure_refinement 'SHELXL 2018/3 (Sheldrick, 2015)'
_computing_structure_solution 'SHELXT 2018/2 (Sheldrick, 2018)'
_diffrn_ambient_temperature 79
_diffrn_detector
;
Falcon 3 direct electron camera (integration mode)
;
_diffrn_detector_type CMOS
_diffrn_measured_fraction_theta_full 0.987
_diffrn_measured_fraction_theta_max 0.991
_diffrn_measurement_device_type 'Talos Arctica electron microscope'
_diffrn_measurement_method
;
continuous rotation electron diffraction (MicroED)
;
_diffrn_radiation_probe electron
_diffrn_radiation_type electron
_diffrn_radiation_wavelength 0.02508
_diffrn_reflns_av_R_equivalents 0.2938
_diffrn_reflns_av_unetI/netI 0.1901
_diffrn_reflns_Laue_measured_fraction_full 0.987
_diffrn_reflns_Laue_measured_fraction_max 0.991
_diffrn_reflns_limit_h_max 6
_diffrn_reflns_limit_h_min -6
_diffrn_reflns_limit_k_max 37
_diffrn_reflns_limit_k_min -37
_diffrn_reflns_limit_l_max 13
_diffrn_reflns_limit_l_min -13
_diffrn_reflns_number 43188
_diffrn_reflns_point_group_measured_fraction_full 0.987
_diffrn_reflns_point_group_measured_fraction_max 0.991
_diffrn_reflns_theta_full 0.862
_diffrn_reflns_theta_max 1.197
_diffrn_reflns_theta_min 0.133
_diffrn_source 'Talos Arctica Field Emission Gun'
_exptl_absorpt_coefficient_mu 0.000
_exptl_crystal_colour colourless
_exptl_crystal_density_diffrn 1.578
_exptl_crystal_description powder
_exptl_crystal_F_000 112
_refine_diff_density_max 0.358
_refine_diff_density_min -0.260
_refine_diff_density_rms 0.098
_refine_ls_extinction_coef 85926(9)
_refine_ls_extinction_expression Fc^*^=kFc[1+0.001xFc^2^\l^3^/sin(2\q)]^-1/4^
_refine_ls_extinction_method 'SHELXL-2018/3 (Sheldrick 2018)'
_refine_ls_goodness_of_fit_ref 1.167
_refine_ls_hydrogen_treatment constr
_refine_ls_matrix_type full
_refine_ls_number_parameters 104
_refine_ls_number_reflns 3114
_refine_ls_number_restraints 0
_refine_ls_restrained_S_all 1.167
_refine_ls_R_factor_all 0.2006
_refine_ls_shift/su_max 0.001
_refine_ls_shift/su_mean 0.000
_refine_ls_structure_factor_coef Fsqd
_refine_ls_weighting_details 'w=1/[\s^2^(Fo^2^)+(0.1654P)^2^+0.0891P] where P=(Fo^2^+2Fc^2^)/3'
_refine_ls_weighting_scheme calc
_refine_ls_wR_factor_gt 0.4061
_reflns_Friedel_coverage 0.000
_reflns_Friedel_fraction_full .
_reflns_Friedel_fraction_max .
_reflns_number_gt 2013
_reflns_number_total 3114
_reflns_threshold_expression 'I > 2\s(I)'
_cod_data_source_file 24DHBA.cif
_cod_data_source_block 24dhba
_cod_depositor_comments
;Releasing structure 3000604 into public domain as published material by
 including journal information.
;
_cod_original_cell_volume 648.65(14)
_cod_database_code 3000604
_shelx_shelxl_version_number 2018/3
_shelx_space_group_comment
;
The symmetry employed for this shelxl refinement is uniquely defined
by the following loop, which should always be used as a source of
symmetry information in preference to the above space-group names.
They are only intended as comments.
;
_olex2_refinement_description
;
1. Fixed Uiso
 At 1.2 times of:
  All C(H) groups
 At 1.5 times of:
  All O(H) groups
2.a Aromatic/amide H refined with riding coordinates:
 C5(H5), C6(H6), C3(H3)
2.b Idealised tetrahedral OH refined as rotating group:
 O11(H11), O10(H10), O8(H8)
;
_olex2_submission_special_instructions 'No special instructions were received'

loop_
_space_group_symop_operation_xyz
'x, y, z'
'-x+1/2, y+1/2, -z+1/2'
'-x, -y, -z'
'x-1/2, -y-1/2, z-1/2'

loop_
_atom_site_label
_atom_site_type_symbol
_atom_site_fract_x
_atom_site_fract_y
_atom_site_fract_z
_atom_site_U_iso_or_equiv
_atom_site_adp_type
_atom_site_occupancy
_atom_site_site_symmetry_order
_atom_site_calc_flag
_atom_site_refinement_flags_posn
_atom_site_refinement_flags_adp
_atom_site_refinement_flags_occupancy
_atom_site_disorder_assembly
_atom_site_disorder_group
O11 O 0.6171(11) 0.29373(14) 0.3545(4) 0.0270(7) Uani 1 1 d . . . . .
H11 H 0.672144 0.259293 0.393858 0.041 Uiso 1 1 calc R U . . .
O10 O 0.3768(11) 0.32243(13) 0.9146(4) 0.0266(7) Uani 1 1 d . . . . .
H10 H 0.322617 0.349990 0.977449 0.040 Uiso 1 1 calc R U . . .
O8 O 0.1042(11) 0.50097(13) 0.7889(4) 0.0254(7) Uani 1 1 d . . . . .
H8 H 0.039462 0.521470 0.866421 0.038 Uiso 1 1 calc R U . . .
C7 C 0.1765(13) 0.44630(16) 0.8413(5) 0.0237(8) Uani 1 1 d . . . . .
O9 O 0.1486(11) 0.42980(13) 0.9870(4) 0.0258(7) Uani 1 1 d . . . . .
C5 C 0.4263(13) 0.38853(16) 0.4327(5) 0.0240(8) Uani 1 1 d . . . . .
H5 H 0.437328 0.403149 0.322870 0.029 Uiso 1 1 calc R U . . .
C2 C 0.3896(12) 0.34519(16) 0.7591(5) 0.0210(8) Uani 1 1 d . . . . .
C6 C 0.3205(12) 0.42576(16) 0.5519(5) 0.0231(8) Uani 1 1 d . . . . .
H6 H 0.260798 0.466433 0.522966 0.028 Uiso 1 1 calc R U . . .
C4 C 0.5174(13) 0.32886(17) 0.4753(5) 0.0248(9) Uani 1 1 d . . . . .
C1 C 0.2972(12) 0.40552(17) 0.7172(5) 0.0227(8) Uani 1 1 d . . . . .
C3 C 0.5031(12) 0.30697(17) 0.6388(5) 0.0239(8) Uani 1 1 d . . . . .
H3 H 0.570029 0.266517 0.667263 0.029 Uiso 1 1 calc R U . . .

loop_
_atom_site_aniso_label
_atom_site_aniso_U_11
_atom_site_aniso_U_22
_atom_site_aniso_U_33
_atom_site_aniso_U_23
_atom_site_aniso_U_13
_atom_site_aniso_U_12
O11 0.036(2) 0.0197(11) 0.0266(14) 0.0004(10) 0.0097(15) 0.0010(12)
O10 0.035(2) 0.0217(12) 0.0238(13) 0.0013(10) 0.0081(15) 0.0033(11)
O8 0.036(2) 0.0196(11) 0.0217(13) -0.0009(9) 0.0079(14) 0.0020(11)
C7 0.029(2) 0.0207(15) 0.0222(16) -0.0027(12) 0.0051(18) -0.0001(14)
O9 0.036(2) 0.0195(11) 0.0232(13) -0.0008(9) 0.0087(14) 0.0032(11)
C5 0.030(2) 0.0219(15) 0.0208(16) 0.0007(12) 0.0068(18) 0.0012(14)
C2 0.022(2) 0.0200(15) 0.0213(16) -0.0004(12) 0.0057(17) 0.0010(13)
C6 0.025(2) 0.0207(15) 0.0237(17) 0.0032(12) 0.0043(18) 0.0020(14)
C4 0.029(2) 0.0215(16) 0.0236(17) -0.0029(12) 0.0038(19) 0.0016(14)
C1 0.023(2) 0.0253(17) 0.0198(16) -0.0002(13) 0.0028(17) 0.0003(14)
C3 0.030(2) 0.0206(15) 0.0225(16) -0.0002(12) 0.0083(18) 0.0020(14)

loop_
_atom_type_symbol
_atom_type_description
_atom_type_scat_dispersion_real
_atom_type_scat_dispersion_imag
_atom_type_scat_source
C C 0.0000 0.0000 'International Tables Vol C Tables 4.2.6.8 and 6.1.1.4'
H H 0.0000 0.0000 'International Tables Vol C Tables 4.2.6.8 and 6.1.1.4'
O O 0.0000 0.0000 'International Tables Vol C Tables 4.2.6.8 and 6.1.1.4'

loop_
_geom_angle_atom_site_label_1
_geom_angle_atom_site_label_2
_geom_angle_atom_site_label_3
_geom_angle
_geom_angle_site_symmetry_1
_geom_angle_site_symmetry_3
C4 O11 H11 109.5 . .
C2 O10 H10 109.5 . .
C7 O8 H8 109.5 . .
O8 C7 C1 115.0(3) . .
O9 C7 O8 122.3(3) . .
O9 C7 C1 122.6(3) . .
C6 C5 H5 120.5 . .
C6 C5 C4 119.0(4) . .
C4 C5 H5 120.5 . .
O10 C2 C1 122.0(3) . .
O10 C2 C3 118.2(3) . .
C3 C2 C1 119.8(3) . .
C5 C6 H6 118.9 . .
C5 C6 C1 122.3(3) . .
C1 C6 H6 118.9 . .
O11 C4 C5 117.1(4) . .
O11 C4 C3 122.2(4) . .
C5 C4 C3 120.7(3) . .
C2 C1 C7 120.7(3) . .
C2 C1 C6 118.3(3) . .
C6 C1 C7 121.0(3) . .
C2 C3 C4 119.8(3) . .
C2 C3 H3 120.1 . .
C4 C3 H3 120.1 . .

loop_
_geom_bond_atom_site_label_1
_geom_bond_atom_site_label_2
_geom_bond_distance
_geom_bond_site_symmetry_2
O11 H11 0.8400 .
O11 C4 1.347(5) .
O10 H10 0.8400 .
O10 C2 1.360(5) .
O8 H8 0.8400 .
O8 C7 1.299(5) .
C7 O9 1.251(5) .
C7 C1 1.473(5) .
C5 H5 0.9500 .
C5 C6 1.373(5) .
C5 C4 1.397(5) .
C2 C1 1.410(5) .
C2 C3 1.404(5) .
C6 H6 0.9500 .
C6 C1 1.423(5) .
C4 C3 1.414(5) .
C3 H3 0.9500 .

loop_
_geom_torsion_atom_site_label_1
_geom_torsion_atom_site_label_2
_geom_torsion_atom_site_label_3
_geom_torsion_atom_site_label_4
_geom_torsion
_geom_torsion_site_symmetry_1
_geom_torsion_site_symmetry_2
_geom_torsion_site_symmetry_3
_geom_torsion_site_symmetry_4
O11 C4 C3 C2 -178.6(4) . . . .
O10 C2 C1 C7 -0.9(7) . . . .
O10 C2 C1 C6 179.6(4) . . . .
O10 C2 C3 C4 179.6(4) . . . .
O8 C7 C1 C2 179.0(4) . . . .
O8 C7 C1 C6 -1.5(6) . . . .
O9 C7 C1 C2 -0.4(7) . . . .
O9 C7 C1 C6 179.1(5) . . . .
C5 C6 C1 C7 -178.9(4) . . . .
C5 C6 C1 C2 0.6(7) . . . .
C5 C4 C3 C2 1.2(7) . . . .
C6 C5 C4 O11 179.5(4) . . . .
C6 C5 C4 C3 -0.3(7) . . . .
C4 C5 C6 C1 -0.6(7) . . . .
C1 C2 C3 C4 -1.2(7) . . . .
C3 C2 C1 C7 179.8(4) . . . .
C3 C2 C1 C6 0.3(6) . . . .

loop_
_cod_related_entry_id
_cod_related_entry_database
_cod_related_entry_code
_cod_related_entry_description
1 XRDa 00390 DOI:10.51093/xrd-00390
